data_4319519
loop_
_publ_author_name
'Oliver Just'
'William S. Rees'

_publ_section_title
;
 Synthesis and Single-Crystal X-ray Diffraction Examination of a
 Structurally Homologous Series of Tetracoordinate Heteroleptic Anionic
 Lanthanide Complexes: Ln{N[Si(CH3)2CH2CH2Si(CH3)2]}3(\m-Cl)Li(L)3 [Ln =
 Sm, Eu, Gd, Tb, Dy, Ho, Er, Tm, Yb; (L)3= (THF)3, (Et2O)3, (THF)2(Et2O)]
;
_journal_name_full 'Inorganic Chemistry'
_journal_page_first 1751
_journal_page_last 1755
_journal_paper_doi 10.1021/ic9912023
_journal_volume 40
_journal_year 2001
_chemical_formula_sum 'C30 H72 Cl Eu Li N3 O3 Si6'
_chemical_formula_weight 885.80
_chemical_name_systematic
; 
? 
;
_space_group_IT_number 14
_symmetry_cell_setting monoclinic
_symmetry_space_group_name_Hall '-P 2ybc'
_symmetry_space_group_name_H-M 'P 1 21/c 1'
_atom_sites_solution_hydrogens geom
_atom_sites_solution_primary direct
_atom_sites_solution_secondary difmap
_audit_creation_method SHELXL-97
_cell_angle_alpha 90.00
_cell_angle_beta 93.5390(10)
_cell_angle_gamma 90.00
_cell_formula_units_Z 8
_cell_length_a 25.6070(5)
_cell_length_b 17.4284(4)
_cell_length_c 21.2201(5)
_cell_measurement_temperature 173(2)
_cell_volume 9452.2(4)
_computing_structure_refinement 'SHELXL-97 (Sheldrick, 1997)'
_computing_structure_solution 'SHELXS-97 (Sheldrick, 1990)'
_diffrn_ambient_temperature 173(2)
_diffrn_measured_fraction_theta_full 0.998
_diffrn_measured_fraction_theta_max 0.998
_diffrn_radiation_monochromator graphite
_diffrn_radiation_source 'fine-focus sealed tube'
_diffrn_radiation_type MoK\a
_diffrn_radiation_wavelength 0.71073
_diffrn_reflns_av_R_equivalents 0.0550
_diffrn_reflns_av_sigmaI/netI 0.0662
_diffrn_reflns_limit_h_max 19
_diffrn_reflns_limit_h_min -30
_diffrn_reflns_limit_k_max 20
_diffrn_reflns_limit_k_min -19
_diffrn_reflns_limit_l_max 25
_diffrn_reflns_limit_l_min -22
_diffrn_reflns_number 48752
_diffrn_reflns_theta_full 25.00
_diffrn_reflns_theta_max 25.00
_diffrn_reflns_theta_min 0.80
_exptl_absorpt_coefficient_mu 1.565
_exptl_crystal_density_diffrn 1.245
_exptl_crystal_density_method 'not measured'
_exptl_crystal_F_000 3712
_refine_diff_density_max 1.179
_refine_diff_density_min -1.201
_refine_diff_density_rms 0.101
_refine_ls_extinction_method none
_refine_ls_goodness_of_fit_ref 1.013
_refine_ls_hydrogen_treatment mixed
_refine_ls_matrix_type full
_refine_ls_number_parameters 895
_refine_ls_number_reflns 16639
_refine_ls_number_restraints 0
_refine_ls_restrained_S_all 1.013
_refine_ls_R_factor_all 0.0999
_refine_ls_R_factor_gt 0.0495
_refine_ls_shift/su_max 0.170
_refine_ls_shift/su_mean 0.002
_refine_ls_structure_factor_coef Fsqd
_refine_ls_weighting_details 'calc w=1/[\s^2^(Fo^2^)+(0.0429P)^2^+13.6264P] where P=(Fo^2^+2Fc^2^)/3'
_refine_ls_weighting_scheme calc
_refine_ls_wR_factor_gt 0.1042
_refine_ls_wR_factor_ref 0.1256
_reflns_number_gt 9760
_reflns_number_total 16639
_reflns_threshold_expression >2sigma(I)
_cod_data_source_file ic9912023_2.cif
_cod_data_source_block just35
_cod_database_code 4319519

loop_
_symmetry_equiv_pos_as_xyz
'x, y, z'
'-x, y+1/2, -z+1/2'
'-x, -y, -z'
'x, -y-1/2, z-1/2'

loop_
_atom_site_label
_atom_site_type_symbol
_atom_site_fract_x
_atom_site_fract_y
_atom_site_fract_z
_atom_site_U_iso_or_equiv
_atom_site_adp_type
_atom_site_occupancy
_atom_site_symmetry_multiplicity
_atom_site_calc_flag
_atom_site_refinement_flags
_atom_site_disorder_assembly
_atom_site_disorder_group
Eu1 Eu 0.130822(11) 0.246778(17) 0.223833(13) 0.02886(10) Uani 1 1 d . . .
Cl1 Cl 0.02923(7) 0.23864(12) 0.19031(9) 0.0627(5) Uani 1 1 d . . .
Cl2 Cl 0.46960(6) 0.76693(12) 0.07896(8) 0.0545(5) Uani 1 1 d . . .
Si1 Si 0.19063(9) 0.41945(13) 0.29094(11) 0.0659(7) Uani 1 1 d . . .
Si2 Si 0.11762(18) 0.43615(15) 0.19097(15) 0.1395(17) Uani 1 1 d . . .
Si3 Si 0.09039(9) 0.17260(13) 0.36325(9) 0.0556(6) Uani 1 1 d . . .
Si4 Si 0.19422(8) 0.13067(13) 0.34959(9) 0.0533(6) Uani 1 1 d . . .
Si5 Si 0.14358(8) 0.11805(11) 0.10241(8) 0.0427(5) Uani 1 1 d . . .
Si6 Si 0.23313(8) 0.20943(13) 0.11816(9) 0.0514(5) Uani 1 1 d . . .
Si7 Si 0.31939(8) 0.58237(11) -0.04276(8) 0.0444(5) Uani 1 1 d . . .
Si8 Si 0.38382(8) 0.56397(11) 0.06803(9) 0.0477(5) Uani 1 1 d . . .
Si9 Si 0.25813(7) 0.78484(12) 0.12538(9) 0.0442(5) Uani 1 1 d . . .
Si10 Si 0.34687(7) 0.87600(10) 0.15248(8) 0.0349(4) Uani 1 1 d . . .
Si11 Si 0.42396(7) 0.83983(11) -0.09892(8) 0.0391(4) Uani 1 1 d . . .
Si12 Si 0.31730(7) 0.87437(11) -0.09722(8) 0.0414(5) Uani 1 1 d . . .
Eu2 Eu 0.371659(11) 0.755499(16) 0.030963(12) 0.02493(9) Uani 1 1 d . . .
O1 O -0.0596(2) 0.3249(3) 0.0688(3) 0.0754(17) Uani 1 1 d . . .
O2 O -0.1017(2) 0.2860(4) 0.1951(3) 0.0741(16) Uani 1 1 d . . .
O3 O -0.0697(2) 0.1532(3) 0.1039(3) 0.087(2) Uani 1 1 d . . .
O4 O 0.56142(18) 0.6708(3) 0.1789(2) 0.0592(14) Uani 1 1 d . . .
O5 O 0.60546(18) 0.7719(3) 0.0730(2) 0.0559(13) Uani 1 1 d . . .
O6 O 0.56152(19) 0.8430(3) 0.1919(2) 0.0704(16) Uani 1 1 d . . .
N1 N 0.1521(2) 0.3709(3) 0.2359(2) 0.0519(15) Uani 1 1 d . . .
N2 N 0.1421(2) 0.1804(3) 0.3155(2) 0.0412(13) Uani 1 1 d . . .
N3 N 0.17260(19) 0.1915(3) 0.1453(2) 0.0380(13) Uani 1 1 d . . .
N4 N 0.35580(19) 0.6304(3) 0.0150(2) 0.0351(12) Uani 1 1 d . . .
N5 N 0.32035(18) 0.8041(3) 0.1042(2) 0.0318(12) Uani 1 1 d . . .
N6 N 0.36827(17) 0.8255(3) -0.0589(2) 0.0316(12) Uani 1 1 d . . .
Li2 Li 0.5519(4) 0.7628(7) 0.1322(5) 0.047(3) Uani 1 1 d . . .
Li1 Li -0.0527(5) 0.2529(7) 0.1366(6) 0.057(3) Uani 1 1 d . . .
C1 C 0.1766(4) 0.5231(5) 0.2724(4) 0.085(3) Uani 1 1 d . . .
H1A H 0.1558 0.5449 0.3033 0.11(3) Uiso 1 1 calc R . .
H1B H 0.2083 0.5513 0.2719 0.11(3) Uiso 1 1 calc R . .
C2 C 0.1471(5) 0.5260(6) 0.2069(5) 0.137(5) Uani 1 1 d . . .
H2A H 0.1709 0.5376 0.1755 0.24(5) Uiso 1 1 calc R . .
H2B H 0.1212 0.5649 0.2062 0.24(5) Uiso 1 1 calc R . .
C3 C 0.2607(4) 0.4005(7) 0.2831(7) 0.163(6) Uani 1 1 d . . .
H3A H 0.2808 0.4287 0.3143 0.19(3) Uiso 1 1 calc R . .
H3B H 0.2701 0.4157 0.2423 0.19(3) Uiso 1 1 calc R . .
H3C H 0.2674 0.3472 0.2888 0.19(3) Uiso 1 1 calc R . .
C4 C 0.1760(5) 0.3954(6) 0.3719(4) 0.130(5) Uani 1 1 d . . .
H4A H 0.1999 0.4212 0.4007 0.15(3) Uiso 1 1 calc R . .
H4B H 0.1792 0.3416 0.3780 0.15(3) Uiso 1 1 calc R . .
H4C H 0.1413 0.4110 0.3791 0.15(3) Uiso 1 1 calc R . .
C5 C 0.0471(5) 0.4519(8) 0.2285(7) 0.220(9) Uani 1 1 d . . .
H5A H 0.0298 0.4944 0.2086 0.100 Uiso 1 1 calc R . .
H5B H 0.0524 0.4614 0.2725 0.100 Uiso 1 1 calc R . .
H5C H 0.0264 0.4071 0.2219 0.100 Uiso 1 1 calc R . .
C6 C 0.0986(5) 0.4059(5) 0.1133(4) 0.122(4) Uani 1 1 d . . .
H6A H 0.0801 0.4460 0.0915 0.13(2) Uiso 1 1 calc R . .
H6B H 0.0767 0.3620 0.1150 0.13(2) Uiso 1 1 calc R . .
H6C H 0.1289 0.3933 0.0917 0.13(2) Uiso 1 1 calc R . .
C7 C 0.1225(3) 0.1411(5) 0.4402(4) 0.079(3) Uani 1 1 d . . .
H7A H 0.1354 0.1840 0.4640 0.12(3) Uiso 1 1 calc R . .
H7B H 0.0986 0.1138 0.4643 0.12(3) Uiso 1 1 calc R . .
C8 C 0.1676(3) 0.0888(5) 0.4225(3) 0.064(2) Uani 1 1 d . . .
H8A H 0.1553 0.0381 0.4145 0.068(17) Uiso 1 1 calc R . .
H8B H 0.1941 0.0871 0.4559 0.068(17) Uiso 1 1 calc R . .
C9 C 0.0527(3) 0.2635(5) 0.3691(3) 0.072(3) Uani 1 1 d . . .
H9A H 0.0353 0.2637 0.4074 0.12(2) Uiso 1 1 calc R . .
H9B H 0.0276 0.2671 0.3343 0.12(2) Uiso 1 1 calc R . .
H9C H 0.0760 0.3059 0.3687 0.12(2) Uiso 1 1 calc R . .
C10 C 0.0430(4) 0.0973(5) 0.3343(5) 0.097(3) Uani 1 1 d . . .
H10A H 0.0135 0.0979 0.3593 0.20(3) Uiso 1 1 calc R . .
H10B H 0.0594 0.0484 0.3375 0.20(3) Uiso 1 1 calc R . .
H10C H 0.0321 0.1072 0.2915 0.20(3) Uiso 1 1 calc R . .
C11 C 0.2176(4) 0.0529(6) 0.2991(4) 0.095(3) Uani 1 1 d . . .
H11A H 0.2441 0.0244 0.3219 0.102(18) Uiso 1 1 calc R . .
H11B H 0.2314 0.0745 0.2625 0.102(18) Uiso 1 1 calc R . .
H11C H 0.1892 0.0199 0.2868 0.102(18) Uiso 1 1 calc R . .
C12 C 0.2507(3) 0.1941(6) 0.3724(4) 0.096(3) Uani 1 1 d . . .
H12A H 0.2772 0.1651 0.3949 0.14(2) Uiso 1 1 calc R . .
H12B H 0.2395 0.2345 0.3984 0.14(2) Uiso 1 1 calc R . .
H12C H 0.2643 0.2151 0.3355 0.14(2) Uiso 1 1 calc R . .
C13 C 0.1996(3) 0.0749(5) 0.0621(4) 0.077(3) Uani 1 1 d . . .
H13A H 0.2158 0.0357 0.0875 0.14(3) Uiso 1 1 calc R . .
H13B H 0.1876 0.0532 0.0227 0.14(3) Uiso 1 1 calc R . .
C14 C 0.2381(5) 0.1399(9) 0.0521(8) 0.201(9) Uani 1 1 d . . .
H14A H 0.2298 0.1645 0.0128 0.43(11) Uiso 1 1 calc R . .
H14B H 0.2727 0.1203 0.0519 0.43(11) Uiso 1 1 calc R . .
C15 C 0.0931(3) 0.1533(4) 0.0418(3) 0.058(2) Uani 1 1 d . . .
H15A H 0.0675 0.1822 0.0619 0.116(19) Uiso 1 1 calc R . .
H15B H 0.0769 0.1108 0.0205 0.116(19) Uiso 1 1 calc R . .
H15C H 0.1094 0.1849 0.0122 0.116(19) Uiso 1 1 calc R . .
C16 C 0.1120(3) 0.0490(4) 0.1544(4) 0.066(2) Uani 1 1 d . . .
H16A H 0.0908 0.0145 0.1293 0.079(15) Uiso 1 1 calc R . .
H16B H 0.0908 0.0761 0.1821 0.079(15) Uiso 1 1 calc R . .
H16C H 0.1382 0.0210 0.1783 0.079(15) Uiso 1 1 calc R . .
C17 C 0.2871(4) 0.1955(10) 0.1760(5) 0.181(8) Uani 1 1 d . . .
H17A H 0.2882 0.2368 0.2053 0.23(4) Uiso 1 1 calc R . .
H17B H 0.3189 0.1938 0.1554 0.23(4) Uiso 1 1 calc R . .
H17C H 0.2825 0.1486 0.1978 0.23(4) Uiso 1 1 calc R . .
C18 C 0.2387(4) 0.3077(7) 0.0888(6) 0.147(6) Uani 1 1 d . . .
H18A H 0.2261 0.3098 0.0458 0.26(5) Uiso 1 1 calc R . .
H18B H 0.2744 0.3231 0.0923 0.26(5) Uiso 1 1 calc R . .
H18C H 0.2187 0.3412 0.1131 0.26(5) Uiso 1 1 calc R . .
C19 C -0.0294(5) 0.3262(9) 0.0155(5) 0.144(6) Uani 1 1 d . . .
H19A H -0.0299 0.2777 -0.0051 0.41(10) Uiso 1 1 calc R . .
H19B H 0.0059 0.3400 0.0268 0.41(10) Uiso 1 1 calc R . .
C20 C -0.0555(6) 0.3849(11) -0.0247(7) 0.215(10) Uani 1 1 d . . .
H20A H -0.0346 0.4300 -0.0237 0.21(5) Uiso 1 1 calc R . .
H20B H -0.0586 0.3670 -0.0670 0.21(5) Uiso 1 1 calc R . .
C21 C -0.1033(6) 0.4021(8) -0.0059(6) 0.137(5) Uani 1 1 d . . .
H21A H -0.1297 0.3765 -0.0313 0.40(10) Uiso 1 1 calc R . .
H21B H -0.1094 0.4558 -0.0082 0.40(10) Uiso 1 1 calc R . .
C22 C -0.1027(5) 0.3752(8) 0.0604(6) 0.159(7) Uani 1 1 d . . .
H22A H -0.0988 0.4173 0.0887 0.8(2) Uiso 1 1 calc R . .
H22B H -0.1343 0.3492 0.0678 0.8(2) Uiso 1 1 calc R . .
C23 C -0.0970(4) 0.3570(6) 0.2320(6) 0.105(3) Uani 1 1 d . . .
H23A H -0.1280 0.3868 0.2260 0.25(6) Uiso 1 1 calc R . .
H23B H -0.0683 0.3867 0.2196 0.25(6) Uiso 1 1 calc R . .
C24 C -0.0887(4) 0.3331(5) 0.2999(6) 0.095(3) Uani 1 1 d . . .
H24A H -0.0538 0.3437 0.3153 0.20(4) Uiso 1 1 calc R . .
H24B H -0.1121 0.3595 0.3253 0.20(4) Uiso 1 1 calc R . .
C25 C -0.0990(4) 0.2490(5) 0.3006(5) 0.084(3) Uani 1 1 d . . .
H25A H -0.1224 0.2363 0.3320 0.17(4) Uiso 1 1 calc R . .
H25B H -0.0675 0.2210 0.3084 0.17(4) Uiso 1 1 calc R . .
C26 C -0.1230(4) 0.2325(7) 0.2360(5) 0.092(3) Uani 1 1 d . . .
H26A H -0.1150 0.1817 0.2237 0.18(4) Uiso 1 1 calc R . .
H26B H -0.1600 0.2379 0.2353 0.18(4) Uiso 1 1 calc R . .
C27 C -0.1094(5) 0.1375(8) 0.0578(5) 0.126(5) Uani 1 1 d . . .
H27A H -0.1163 0.1812 0.0319 0.34(8) Uiso 1 1 calc R . .
H27B H -0.1407 0.1233 0.0767 0.34(8) Uiso 1 1 calc R . .
C28 C -0.0903(8) 0.0745(10) 0.0209(10) 0.232(11) Uani 1 1 d . . .
H28A H -0.0738 0.0932 -0.0150 0.27(7) Uiso 1 1 calc R . .
H28B H -0.1182 0.0414 0.0071 0.27(7) Uiso 1 1 calc R . .
C29 C -0.0526(7) 0.0343(10) 0.0641(9) 0.196(8) Uani 1 1 d . . .
H29A H -0.0664 -0.0139 0.0759 1.5(6) Uiso 1 1 calc R . .
H29B H -0.0209 0.0256 0.0442 1.5(6) Uiso 1 1 calc R . .
C30 C -0.0433(4) 0.0823(6) 0.1188(6) 0.109(4) Uani 1 1 d . . .
H30A H -0.0570 0.0592 0.1549 0.65(17) Uiso 1 1 calc R . .
H30B H -0.0069 0.0908 0.1272 0.65(17) Uiso 1 1 calc R . .
C31 C 0.3299(4) 0.4792(4) -0.0218(4) 0.074(3) Uani 1 1 d . . .
H31A H 0.2992 0.4502 -0.0327 0.11(2) Uiso 1 1 calc R . .
H31B H 0.3580 0.4586 -0.0438 0.11(2) Uiso 1 1 calc R . .
C32 C 0.3430(4) 0.4764(4) 0.0503(4) 0.080(3) Uani 1 1 d . . .
H32A H 0.3620 0.4311 0.0618 0.10(2) Uiso 1 1 calc R . .
H32B H 0.3120 0.4776 0.0726 0.10(2) Uiso 1 1 calc R . .
C33 C 0.3409(3) 0.6025(5) -0.1232(3) 0.073(3) Uani 1 1 d . . .
H33A H 0.3352 0.6551 -0.1330 0.092(16) Uiso 1 1 calc R . .
H33B H 0.3215 0.5715 -0.1531 0.092(16) Uiso 1 1 calc R . .
H33C H 0.3771 0.5911 -0.1245 0.092(16) Uiso 1 1 calc R . .
C34 C 0.2485(3) 0.6050(5) -0.0426(4) 0.077(3) Uani 1 1 d . . .
H34A H 0.2298 0.5753 -0.0740 0.105(18) Uiso 1 1 calc R . .
H34B H 0.2433 0.6580 -0.0515 0.105(18) Uiso 1 1 calc R . .
H34C H 0.2363 0.5934 -0.0024 0.105(18) Uiso 1 1 calc R . .
C35 C 0.3803(3) 0.5975(4) 0.1501(3) 0.056(2) Uani 1 1 d . . .
H35A H 0.3988 0.5628 0.1779 0.074(14) Uiso 1 1 calc R . .
H35B H 0.3448 0.5998 0.1604 0.074(14) Uiso 1 1 calc R . .
H35C H 0.3956 0.6470 0.1544 0.074(14) Uiso 1 1 calc R . .
C36 C 0.4535(3) 0.5449(5) 0.0542(4) 0.090(3) Uani 1 1 d . . .
H36A H 0.4669 0.5074 0.0833 0.094(16) Uiso 1 1 calc R . .
H36B H 0.4730 0.5910 0.0598 0.094(16) Uiso 1 1 calc R . .
H36C H 0.4562 0.5266 0.0123 0.094(16) Uiso 1 1 calc R . .
C37 C 0.2486(3) 0.8540(5) 0.1930(4) 0.065(2) Uani 1 1 d . . .
H37A H 0.2136 0.8724 0.1913 0.16(3) Uiso 1 1 calc R . .
H37B H 0.2559 0.8294 0.2325 0.16(3) Uiso 1 1 calc R . .
C38 C 0.2870(3) 0.9205(4) 0.1844(3) 0.058(2) Uani 1 1 d . . .
H38A H 0.2957 0.9451 0.2236 0.066(16) Uiso 1 1 calc R . .
H38B H 0.2722 0.9574 0.1556 0.066(16) Uiso 1 1 calc R . .
C39 C 0.2076(3) 0.8042(6) 0.0600(4) 0.084(3) Uani 1 1 d . . .
H39A H 0.1739 0.7920 0.0736 0.14(2) Uiso 1 1 calc R . .
H39B H 0.2146 0.7736 0.0244 0.14(2) Uiso 1 1 calc R . .
H39C H 0.2086 0.8569 0.0487 0.14(2) Uiso 1 1 calc R . .
C40 C 0.2481(3) 0.6850(5) 0.1504(4) 0.078(3) Uani 1 1 d . . .
H40A H 0.2546 0.6513 0.1166 0.12(2) Uiso 1 1 calc R . .
H40B H 0.2131 0.6787 0.1618 0.12(2) Uiso 1 1 calc R . .
H40C H 0.2715 0.6736 0.1857 0.12(2) Uiso 1 1 calc R . .
C41 C 0.3890(3) 0.8368(4) 0.2192(3) 0.0451(17) Uani 1 1 d . . .
H41A H 0.4015 0.8777 0.2456 0.060(12) Uiso 1 1 calc R . .
H41B H 0.4177 0.8103 0.2032 0.060(12) Uiso 1 1 calc R . .
H41C H 0.3692 0.8024 0.2430 0.060(12) Uiso 1 1 calc R . .
C42 C 0.3859(3) 0.9460(4) 0.1070(3) 0.057(2) Uani 1 1 d . . .
H42A H 0.4030 0.9813 0.1354 0.12(2) Uiso 1 1 calc R . .
H42B H 0.3632 0.9731 0.0777 0.12(2) Uiso 1 1 calc R . .
H42C H 0.4113 0.9190 0.0848 0.12(2) Uiso 1 1 calc R . .
C43 C 0.3978(3) 0.8748(4) -0.1776(3) 0.0550(19) Uani 1 1 d . . .
H43A H 0.4231 0.9054 -0.1969 0.056(15) Uiso 1 1 calc R . .
H43B H 0.3885 0.8329 -0.2047 0.056(15) Uiso 1 1 calc R . .
C44 C 0.3492(3) 0.9227(4) -0.1640(3) 0.0520(19) Uani 1 1 d . . .
H44A H 0.3257 0.9248 -0.2004 0.10(2) Uiso 1 1 calc R . .
H44B H 0.3592 0.9736 -0.1526 0.10(2) Uiso 1 1 calc R . .
C45 C 0.4678(3) 0.9143(5) -0.0606(3) 0.061(2) Uani 1 1 d . . .
H45A H 0.4495 0.9617 -0.0592 0.089(16) Uiso 1 1 calc R . .
H45B H 0.4978 0.9205 -0.0842 0.089(16) Uiso 1 1 calc R . .
H45C H 0.4783 0.8986 -0.0188 0.089(16) Uiso 1 1 calc R . .
C46 C 0.4627(3) 0.7503(4) -0.1062(4) 0.057(2) Uani 1 1 d . . .
H46A H 0.4944 0.7617 -0.1253 0.091(16) Uiso 1 1 calc R . .
H46B H 0.4430 0.7143 -0.1315 0.091(16) Uiso 1 1 calc R . .
H46C H 0.4705 0.7291 -0.0654 0.091(16) Uiso 1 1 calc R . .
C47 C 0.2868(3) 0.9458(5) -0.0468(3) 0.074(3) Uani 1 1 d . . .
H47A H 0.2783 0.9223 -0.0083 0.089(16) Uiso 1 1 calc R . .
H47B H 0.2559 0.9652 -0.0681 0.089(16) Uiso 1 1 calc R . .
H47C H 0.3106 0.9868 -0.0379 0.089(16) Uiso 1 1 calc R . .
C48 C 0.2633(3) 0.8097(5) -0.1283(4) 0.077(3) Uani 1 1 d . . .
H48A H 0.2355 0.8397 -0.1468 0.13(2) Uiso 1 1 calc R . .
H48B H 0.2510 0.7801 -0.0946 0.13(2) Uiso 1 1 calc R . .
H48C H 0.2761 0.7764 -0.1593 0.13(2) Uiso 1 1 calc R . .
C49 C 0.5241(3) 0.6480(6) 0.2246(4) 0.088(3) Uani 1 1 d . . .
H49A H 0.4970 0.6172 0.2054 156(84) Uiso 1 1 calc R . .
H49B H 0.5090 0.6916 0.2432 156(84) Uiso 1 1 calc R . .
C50 C 0.5571(4) 0.6031(6) 0.2725(5) 0.096(3) Uani 1 1 d . . .
H50A H 0.5725 0.6358 0.3043 0.20(5) Uiso 1 1 calc R . .
H50B H 0.5369 0.5651 0.2919 0.20(5) Uiso 1 1 calc R . .
C51 C 0.5977(4) 0.5674(6) 0.2348(5) 0.106(4) Uani 1 1 d . . .
H51A H 0.6297 0.5622 0.2596 0.19(4) Uiso 1 1 calc R . .
H51B H 0.5867 0.5181 0.2203 0.19(4) Uiso 1 1 calc R . .
C52 C 0.6043(4) 0.6194(5) 0.1810(4) 0.089(3) Uani 1 1 d . . .
H52A H 0.6363 0.6468 0.1868 0.20(4) Uiso 1 1 calc R . .
H52B H 0.6046 0.5911 0.1428 0.20(4) Uiso 1 1 calc R . .
C53 C 0.6260(5) 0.8433(6) 0.0541(6) 0.114(4) Uani 1 1 d . . .
H53A H 0.6626 0.8455 0.0639 0.23(5) Uiso 1 1 calc R . .
H53B H 0.6098 0.8844 0.0749 0.23(5) Uiso 1 1 calc R . .
C54 C 0.6145(5) 0.8485(10) -0.0148(7) 0.147(6) Uani 1 1 d . . .
H54A H 0.5827 0.8756 -0.0242 0.24(6) Uiso 1 1 calc R . .
H54B H 0.6420 0.8740 -0.0344 0.24(6) Uiso 1 1 calc R . .
C55 C 0.6099(5) 0.7706(9) -0.0360(6) 0.123(5) Uani 1 1 d . . .
H55A H 0.6401 0.7561 -0.0571 0.21(5) Uiso 1 1 calc R . .
H55B H 0.5801 0.7648 -0.0645 0.21(5) Uiso 1 1 calc R . .
C56 C 0.6049(3) 0.7230(5) 0.0203(4) 0.074(2) Uani 1 1 d . . .
H56A H 0.5730 0.6949 0.0166 0.11(2) Uiso 1 1 calc R . .
H56B H 0.6330 0.6876 0.0247 0.11(2) Uiso 1 1 calc R . .
C57 C 0.5312(3) 0.9084(5) 0.2041(4) 0.068(2) Uani 1 1 d . . .
H57A H 0.4959 0.9013 0.1886 0.13(3) Uiso 1 1 calc R . .
H57B H 0.5448 0.9526 0.1848 0.13(3) Uiso 1 1 calc R . .
C58 C 0.5346(4) 0.9166(6) 0.2749(5) 0.100(3) Uani 1 1 d . . .
H58A H 0.5335 0.9690 0.2870 0.32(7) Uiso 1 1 calc R . .
H58B H 0.5069 0.8899 0.2931 0.32(7) Uiso 1 1 calc R . .
C59 C 0.5864(5) 0.8816(8) 0.2943(6) 0.138(5) Uani 1 1 d . . .
H59A H 0.6113 0.9203 0.3059 0.24(6) Uiso 1 1 calc R . .
H59B H 0.5834 0.8480 0.3291 0.24(6) Uiso 1 1 calc R . .
C60 C 0.6017(5) 0.8403(8) 0.2403(6) 0.148(6) Uani 1 1 d . . .
H60A H 0.6327 0.8621 0.2257 0.30(7) Uiso 1 1 calc R . .
H60B H 0.6088 0.7884 0.2516 0.30(7) Uiso 1 1 calc R . .

loop_
_atom_site_aniso_label
_atom_site_aniso_U_11
_atom_site_aniso_U_22
_atom_site_aniso_U_33
_atom_site_aniso_U_23
_atom_site_aniso_U_13
_atom_site_aniso_U_12
Eu1 0.03011(19) 0.0319(2) 0.02427(17) -0.00310(12) -0.00056(13) 0.00115(13)
Cl1 0.0345(10) 0.0859(15) 0.0663(13) -0.0125(10) -0.0080(9) -0.0007(9)
Cl2 0.0331(9) 0.0785(14) 0.0507(11) 0.0011(9) -0.0080(8) 0.0009(9)
Si1 0.0787(17) 0.0532(15) 0.0635(15) -0.0060(11) -0.0147(12) -0.0224(12)
Si2 0.268(5) 0.0341(16) 0.102(2) -0.0092(14) -0.103(3) 0.030(2)
Si3 0.0675(15) 0.0604(14) 0.0413(12) 0.0085(10) 0.0216(10) 0.0126(11)
Si4 0.0654(14) 0.0621(14) 0.0326(11) 0.0081(9) 0.0048(9) 0.0249(11)
Si5 0.0620(13) 0.0342(11) 0.0317(10) -0.0030(8) 0.0013(9) 0.0049(9)
Si6 0.0440(12) 0.0670(15) 0.0444(12) 0.0008(10) 0.0115(9) 0.0014(10)
Si7 0.0661(14) 0.0323(11) 0.0344(10) -0.0059(8) -0.0004(9) -0.0053(9)
Si8 0.0765(15) 0.0325(11) 0.0340(11) -0.0020(8) 0.0029(10) 0.0095(10)
Si9 0.0385(11) 0.0525(13) 0.0428(11) -0.0066(9) 0.0112(9) -0.0003(9)
Si10 0.0484(11) 0.0295(10) 0.0271(9) -0.0032(7) 0.0033(8) 0.0038(8)
Si11 0.0434(11) 0.0436(11) 0.0312(10) 0.0050(8) 0.0093(8) 0.0022(8)
Si12 0.0475(12) 0.0419(11) 0.0348(10) 0.0079(8) 0.0018(8) 0.0093(9)
Eu2 0.02730(18) 0.02664(19) 0.02083(16) -0.00033(12) 0.00142(12) 0.00158(13)
O1 0.068(4) 0.096(5) 0.062(4) 0.013(3) 0.005(3) 0.016(3)
O2 0.053(3) 0.079(4) 0.092(4) 0.005(4) 0.024(3) 0.003(3)
O3 0.066(4) 0.072(4) 0.118(5) -0.038(4) -0.036(4) 0.008(3)
O4 0.052(3) 0.067(4) 0.059(3) 0.030(3) 0.009(3) 0.014(3)
O5 0.053(3) 0.050(3) 0.067(3) 0.005(3) 0.022(3) -0.004(2)
O6 0.048(3) 0.090(4) 0.071(4) -0.032(3) -0.016(3) 0.018(3)
N1 0.075(4) 0.036(3) 0.043(3) -0.008(3) -0.010(3) 0.003(3)
N2 0.050(3) 0.049(4) 0.025(3) 0.008(2) 0.005(2) 0.009(3)
N3 0.041(3) 0.045(3) 0.028(3) -0.005(2) 0.003(2) 0.002(2)
N4 0.053(3) 0.029(3) 0.023(3) -0.004(2) 0.003(2) 0.005(2)
N5 0.031(3) 0.034(3) 0.031(3) -0.001(2) 0.009(2) -0.004(2)
N6 0.030(3) 0.036(3) 0.028(3) 0.005(2) 0.006(2) 0.002(2)
Li2 0.045(7) 0.047(7) 0.049(7) 0.011(5) 0.002(5) 0.001(5)
Li1 0.046(7) 0.057(9) 0.069(8) -0.004(6) 0.002(6) 0.003(6)
C1 0.125(8) 0.047(6) 0.082(7) -0.009(5) -0.007(6) -0.034(5)
C2 0.257(15) 0.039(6) 0.106(9) 0.008(5) -0.056(9) -0.034(7)
C3 0.080(9) 0.139(12) 0.264(17) 0.086(12) -0.029(9) -0.041(8)
C4 0.213(13) 0.092(9) 0.081(8) 0.011(6) -0.033(8) -0.070(8)
C5 0.228(17) 0.150(14) 0.27(2) -0.043(13) -0.048(15) 0.145(13)
C6 0.240(13) 0.060(7) 0.059(6) 0.023(5) -0.055(7) -0.025(7)
C7 0.095(7) 0.103(8) 0.042(5) 0.028(5) 0.021(4) 0.043(6)
C8 0.082(6) 0.065(6) 0.045(5) 0.010(4) 0.010(4) 0.033(4)
C9 0.077(6) 0.095(7) 0.046(5) -0.007(4) 0.020(4) 0.034(5)
C10 0.103(8) 0.080(7) 0.112(8) 0.015(6) 0.041(6) -0.016(6)
C11 0.131(8) 0.110(8) 0.045(5) 0.005(5) 0.024(5) 0.074(7)
C12 0.056(6) 0.133(9) 0.096(7) 0.040(6) -0.031(5) 0.007(6)
C13 0.096(7) 0.074(6) 0.061(6) -0.027(5) 0.004(5) 0.030(5)
C14 0.121(11) 0.209(17) 0.287(19) -0.163(15) 0.127(12) -0.062(11)
C15 0.082(6) 0.049(5) 0.040(4) -0.004(3) -0.010(4) -0.008(4)
C16 0.082(6) 0.043(5) 0.070(6) 0.017(4) -0.006(4) -0.009(4)
C17 0.056(7) 0.42(2) 0.069(7) 0.029(11) 0.002(6) -0.050(10)
C18 0.078(8) 0.147(13) 0.219(14) 0.085(11) 0.027(8) -0.020(7)
C19 0.116(10) 0.247(17) 0.073(8) 0.051(9) 0.039(7) 0.063(10)
C20 0.167(15) 0.32(2) 0.169(14) 0.168(15) 0.089(12) 0.122(16)
C21 0.121(11) 0.179(14) 0.115(10) 0.063(9) 0.040(8) 0.071(9)
C22 0.185(13) 0.176(13) 0.125(10) 0.099(10) 0.074(9) 0.124(11)
C23 0.136(10) 0.058(7) 0.125(11) -0.009(7) 0.033(8) 0.016(6)
C24 0.082(8) 0.064(7) 0.139(10) -0.021(7) 0.012(6) 0.015(5)
C25 0.081(7) 0.076(7) 0.097(8) -0.010(5) 0.030(6) -0.008(5)
C26 0.098(8) 0.103(8) 0.076(7) -0.007(6) 0.017(6) -0.038(6)
C27 0.117(9) 0.148(12) 0.106(9) -0.060(9) -0.054(7) -0.005(8)
C28 0.34(3) 0.145(15) 0.193(17) -0.098(13) -0.148(18) 0.046(17)
C29 0.203(17) 0.177(17) 0.207(18) -0.142(15) -0.005(14) 0.025(13)
C30 0.111(9) 0.058(7) 0.156(11) -0.011(7) -0.011(7) 0.006(6)
C31 0.129(8) 0.037(5) 0.055(5) -0.006(4) -0.014(5) -0.008(5)
C32 0.138(8) 0.040(5) 0.060(6) 0.008(4) -0.010(5) -0.007(5)
C33 0.120(8) 0.070(6) 0.029(4) -0.004(4) -0.003(4) -0.025(5)
C34 0.068(6) 0.062(6) 0.099(7) -0.007(5) -0.012(5) -0.016(4)
C35 0.071(5) 0.057(5) 0.040(4) 0.001(3) -0.003(4) 0.002(4)
C36 0.108(8) 0.093(8) 0.074(6) 0.015(5) 0.032(5) 0.055(6)
C37 0.045(5) 0.077(6) 0.074(6) -0.021(5) 0.018(4) 0.006(4)
C38 0.064(5) 0.056(5) 0.053(5) -0.013(4) 0.002(4) 0.024(4)
C39 0.046(5) 0.136(9) 0.068(6) -0.008(6) -0.002(4) -0.011(5)
C40 0.054(5) 0.074(7) 0.110(7) -0.010(5) 0.030(5) 0.000(4)
C41 0.057(5) 0.049(4) 0.030(4) 0.001(3) 0.006(3) 0.002(3)
C42 0.078(6) 0.042(5) 0.053(5) 0.000(3) 0.007(4) -0.019(4)
C43 0.063(5) 0.066(5) 0.037(4) 0.008(4) 0.015(4) 0.001(4)
C44 0.068(5) 0.050(5) 0.038(4) 0.015(3) 0.002(4) 0.010(4)
C45 0.058(5) 0.077(6) 0.050(5) -0.003(4) 0.015(4) -0.021(4)
C46 0.051(5) 0.063(6) 0.060(5) 0.003(4) 0.016(4) 0.010(4)
C47 0.096(7) 0.075(6) 0.053(5) 0.010(4) 0.015(5) 0.031(5)
C48 0.051(5) 0.081(7) 0.096(7) 0.020(5) -0.029(5) 0.001(4)
C49 0.053(5) 0.134(9) 0.078(6) 0.067(6) 0.019(4) 0.017(5)
C50 0.095(8) 0.106(9) 0.090(7) 0.045(6) 0.022(6) 0.024(7)
C51 0.141(9) 0.092(8) 0.090(7) 0.049(6) 0.044(7) 0.056(7)
C52 0.097(7) 0.080(7) 0.095(7) 0.028(6) 0.045(6) 0.048(6)
C53 0.135(10) 0.062(7) 0.153(12) -0.008(7) 0.065(8) -0.041(6)
C54 0.109(11) 0.182(17) 0.153(14) 0.113(13) 0.038(9) 0.016(10)
C55 0.149(13) 0.148(13) 0.073(8) 0.027(8) 0.022(7) -0.045(10)
C56 0.078(7) 0.066(6) 0.081(7) -0.010(5) 0.025(5) 0.011(5)
C57 0.065(6) 0.052(5) 0.085(7) -0.003(4) -0.003(5) -0.003(4)
C58 0.106(8) 0.112(9) 0.080(7) -0.041(6) -0.007(6) -0.003(7)
C59 0.145(12) 0.145(12) 0.117(10) -0.043(9) -0.057(9) 0.052(10)
C60 0.116(9) 0.181(14) 0.136(11) -0.086(10) -0.089(8) 0.063(9)

loop_
_atom_type_symbol
_atom_type_description
_atom_type_scat_dispersion_real
_atom_type_scat_dispersion_imag
_atom_type_scat_source
C C 0.0033 0.0016 'International Tables Vol C Tables 4.2.6.8 and 6.1.1.4'
H H 0.0000 0.0000 'International Tables Vol C Tables 4.2.6.8 and 6.1.1.4'
N N 0.0061 0.0033 'International Tables Vol C Tables 4.2.6.8 and 6.1.1.4'
Si Si 0.0817 0.0704 'International Tables Vol C Tables 4.2.6.8 and 6.1.1.4'
Eu Eu -0.1578 3.6682 'International Tables Vol C Tables 4.2.6.8 and 6.1.1.4'
O O 0.0106 0.0060 'International Tables Vol C Tables 4.2.6.8 and 6.1.1.4'
Cl Cl 0.1484 0.1585 'International Tables Vol C Tables 4.2.6.8 and 6.1.1.4'
Li Li -0.0003 0.0001 'International Tables Vol C Tables 4.2.6.8 and 6.1.1.4'

loop_
_geom_angle_atom_site_label_1
_geom_angle_atom_site_label_2
_geom_angle_atom_site_label_3
_geom_angle
_geom_angle_site_symmetry_1
_geom_angle_site_symmetry_3
_geom_angle_publ_flag
N1 Eu1 N3 112.0(2) . . ?
N1 Eu1 N2 112.18(19) . . ?
N3 Eu1 N2 112.06(18) . . ?
N1 Eu1 Cl1 107.99(15) . . ?
N3 Eu1 Cl1 106.32(13) . . ?
N2 Eu1 Cl1 105.86(14) . . ?
N1 Eu1 Si2 26.27(14) . . ?
N3 Eu1 Si2 108.09(15) . . ?
N2 Eu1 Si2 132.87(14) . . ?
Cl1 Eu1 Si2 85.02(9) . . ?
N1 Eu1 Si3 110.35(14) . . ?
N3 Eu1 Si3 131.04(13) . . ?
N2 Eu1 Si3 25.94(13) . . ?
Cl1 Eu1 Si3 82.46(6) . . ?
Si2 Eu1 Si3 120.74(8) . . ?
N1 Eu1 Si5 132.84(15) . . ?
N3 Eu1 Si5 25.45(13) . . ?
N2 Eu1 Si5 107.23(14) . . ?
Cl1 Eu1 Si5 84.35(5) . . ?
Si2 Eu1 Si5 119.56(7) . . ?
Si3 Eu1 Si5 116.42(5) . . ?
N1 Eu1 Si6 93.70(15) . . ?
N3 Eu1 Si6 21.13(13) . . ?
N2 Eu1 Si6 112.46(13) . . ?
Cl1 Eu1 Si6 124.04(5) . . ?
Si2 Eu1 Si6 96.59(9) . . ?
Si3 Eu1 Si6 137.18(5) . . ?
Si5 Eu1 Si6 46.58(5) . . ?
N1 Eu1 Si1 20.10(14) . . ?
N3 Eu1 Si1 115.92(13) . . ?
N2 Eu1 Si1 93.34(14) . . ?
Cl1 Eu1 Si1 122.13(6) . . ?
Si2 Eu1 Si1 46.10(6) . . ?
Si3 Eu1 Si1 96.67(6) . . ?
Si5 Eu1 Si1 140.90(5) . . ?
Si6 Eu1 Si1 95.07(6) . . ?
N1 Eu1 Si4 110.96(14) . . ?
N3 Eu1 Si4 95.38(13) . . ?
N2 Eu1 Si4 20.26(13) . . ?
Cl1 Eu1 Si4 123.37(6) . . ?
Si2 Eu1 Si4 136.50(6) . . ?
Si3 Eu1 Si4 46.20(5) . . ?
Si5 Eu1 Si4 97.31(5) . . ?
Si6 Eu1 Si4 92.70(5) . . ?
Si1 Eu1 Si4 90.86(5) . . ?
Li1 Cl1 Eu1 163.5(3) . . ?
Li2 Cl2 Eu2 171.2(3) . . ?
N1 Si1 C4 112.7(4) . . ?
N1 Si1 C3 112.0(5) . . ?
C4 Si1 C3 107.5(6) . . ?
N1 Si1 C1 103.8(3) . . ?
C4 Si1 C1 111.7(5) . . ?
C3 Si1 C1 109.2(5) . . ?
N1 Si1 Si2 35.8(2) . . ?
C4 Si1 Si2 125.3(4) . . ?
C3 Si1 Si2 124.6(5) . . ?
C1 Si1 Si2 68.0(3) . . ?
N1 Si1 Eu1 26.85(19) . . ?
C4 Si1 Eu1 94.2(3) . . ?
C3 Si1 Eu1 101.9(4) . . ?
C1 Si1 Eu1 130.1(3) . . ?
Si2 Si1 Eu1 62.32(7) . . ?
N1 Si2 C2 106.6(4) . . ?
N1 Si2 C6 115.3(4) . . ?
C2 Si2 C6 122.2(5) . . ?
N1 Si2 C5 108.3(5) . . ?
C2 Si2 C5 100.7(6) . . ?
C6 Si2 C5 101.8(6) . . ?
N1 Si2 Si1 36.05(19) . . ?
C2 Si2 Si1 71.6(4) . . ?
C6 Si2 Si1 145.1(4) . . ?
C5 Si2 Si1 106.8(4) . . ?
N1 Si2 Eu1 35.81(19) . . ?
C2 Si2 Eu1 142.2(4) . . ?
C6 Si2 Eu1 85.4(3) . . ?
C5 Si2 Eu1 97.5(4) . . ?
Si1 Si2 Eu1 71.58(7) . . ?
N2 Si3 C9 113.1(3) . . ?
N2 Si3 C7 103.0(3) . . ?
C9 Si3 C7 113.2(4) . . ?
N2 Si3 C10 111.7(3) . . ?
C9 Si3 C10 106.9(4) . . ?
C7 Si3 C10 108.9(4) . . ?
N2 Si3 Si4 35.59(17) . . ?
C9 Si3 Si4 136.9(3) . . ?
C7 Si3 Si4 69.0(3) . . ?
C10 Si3 Si4 112.7(3) . . ?
N2 Si3 Eu1 35.17(16) . . ?
C9 Si3 Eu1 85.6(3) . . ?
C7 Si3 Eu1 136.3(3) . . ?
C10 Si3 Eu1 101.8(3) . . ?
Si4 Si3 Eu1 70.75(6) . . ?
N2 Si4 C11 113.4(3) . . ?
N2 Si4 C12 112.5(4) . . ?
C11 Si4 C12 108.2(5) . . ?
N2 Si4 C8 103.4(3) . . ?
C11 Si4 C8 109.8(4) . . ?
C12 Si4 C8 109.4(4) . . ?
N2 Si4 Si3 35.79(17) . . ?
C11 Si4 Si3 126.6(3) . . ?
C12 Si4 Si3 123.3(3) . . ?
C8 Si4 Si3 67.6(2) . . ?
N2 Si4 Eu1 27.28(17) . . ?
C11 Si4 Eu1 97.3(3) . . ?
C12 Si4 Eu1 99.5(3) . . ?
C8 Si4 Eu1 130.6(2) . . ?
Si3 Si4 Eu1 63.06(5) . . ?
N3 Si5 C16 111.1(3) . . ?
N3 Si5 C15 112.2(3) . . ?
C16 Si5 C15 108.3(3) . . ?
N3 Si5 C13 102.9(3) . . ?
C16 Si5 C13 112.7(4) . . ?
C15 Si5 C13 109.5(4) . . ?
N3 Si5 Si6 35.42(17) . . ?
C16 Si5 Si6 133.2(2) . . ?
C15 Si5 Si6 115.0(2) . . ?
C13 Si5 Si6 68.8(3) . . ?
N3 Si5 Eu1 34.38(17) . . ?
C16 Si5 Eu1 85.0(3) . . ?
C15 Si5 Eu1 101.9(2) . . ?
C13 Si5 Eu1 135.5(3) . . ?
Si6 Si5 Eu1 69.80(6) . . ?
N3 Si6 C17 114.6(4) . . ?
N3 Si6 C18 112.1(4) . . ?
C17 Si6 C18 106.5(7) . . ?
N3 Si6 C14 103.8(4) . . ?
C17 Si6 C14 109.8(7) . . ?
C18 Si6 C14 110.0(8) . . ?
N3 Si6 Si5 35.38(17) . . ?
C17 Si6 Si5 126.3(5) . . ?
C18 Si6 Si5 125.0(3) . . ?
C14 Si6 Si5 68.5(4) . . ?
N3 Si6 Eu1 28.25(16) . . ?
C17 Si6 Eu1 99.0(4) . . ?
C18 Si6 Eu1 96.8(4) . . ?
C14 Si6 Eu1 132.1(4) . . ?
Si5 Si6 Eu1 63.62(5) . . ?
N4 Si7 C34 112.6(3) . . ?
N4 Si7 C33 112.7(3) . . ?
C34 Si7 C33 107.9(4) . . ?
N4 Si7 C31 103.7(3) . . ?
C34 Si7 C31 109.3(4) . . ?
C33 Si7 C31 110.7(4) . . ?
N4 Si7 Si8 35.94(17) . . ?
C34 Si7 Si8 123.2(3) . . ?
C33 Si7 Si8 126.7(3) . . ?
C31 Si7 Si8 67.8(2) . . ?
N4 Si7 Eu2 27.34(16) . . ?
C34 Si7 Eu2 99.1(3) . . ?
C33 Si7 Eu2 96.7(2) . . ?
C31 Si7 Eu2 131.0(2) . . ?
Si8 Si7 Eu2 63.27(5) . . ?
N4 Si8 C35 111.0(3) . . ?
N4 Si8 C36 112.3(3) . . ?
C35 Si8 C36 108.0(4) . . ?
N4 Si8 C32 102.1(3) . . ?
C35 Si8 C32 112.8(4) . . ?
C36 Si8 C32 110.6(4) . . ?
N4 Si8 Si7 35.28(16) . . ?
C35 Si8 Si7 134.0(2) . . ?
C36 Si8 Si7 114.1(3) . . ?
C32 Si8 Si7 68.5(2) . . ?
N4 Si8 Eu2 34.67(16) . . ?
C35 Si8 Eu2 84.3(2) . . ?
C36 Si8 Eu2 102.2(3) . . ?
C32 Si8 Eu2 134.7(3) . . ?
Si7 Si8 Eu2 69.95(6) . . ?
N5 Si9 C40 114.1(3) . . ?
N5 Si9 C39 112.4(3) . . ?
C40 Si9 C39 106.4(4) . . ?
N5 Si9 C37 103.8(3) . . ?
C40 Si9 C37 110.8(4) . . ?
C39 Si9 C37 109.3(4) . . ?
N5 Si9 Si10 35.75(16) . . ?
C40 Si9 Si10 127.0(3) . . ?
C39 Si9 Si10 124.4(3) . . ?
C37 Si9 Si10 68.1(2) . . ?
N5 Si9 Eu2 26.28(16) . . ?
C40 Si9 Eu2 98.9(2) . . ?
C39 Si9 Eu2 98.9(3) . . ?
C37 Si9 Eu2 130.1(2) . . ?
Si10 Si9 Eu2 62.04(5) . . ?
N5 Si10 C41 112.0(3) . . ?
N5 Si10 C38 102.3(3) . . ?
C41 Si10 C38 108.9(3) . . ?
N5 Si10 C42 111.5(3) . . ?
C41 Si10 C42 109.2(3) . . ?
C38 Si10 C42 112.8(4) . . ?
N5 Si10 Si9 35.39(16) . . ?
C41 Si10 Si9 111.9(2) . . ?
C38 Si10 Si9 68.9(2) . . ?
C42 Si10 Si9 135.4(2) . . ?
N5 Si10 Eu2 36.11(15) . . ?
C41 Si10 Eu2 102.9(2) . . ?
C38 Si10 Eu2 136.0(2) . . ?
C42 Si10 Eu2 83.2(2) . . ?
Si9 Si10 Eu2 71.50(5) . . ?
N6 Si11 C46 112.4(3) . . ?
N6 Si11 C43 103.2(3) . . ?
C46 Si11 C43 111.3(3) . . ?
N6 Si11 C45 112.3(3) . . ?
C46 Si11 C45 108.0(4) . . ?
C43 Si11 C45 109.6(3) . . ?
N6 Si11 Si12 35.61(16) . . ?
C46 Si11 Si12 135.0(3) . . ?
C43 Si11 Si12 69.2(2) . . ?
C45 Si11 Si12 113.9(3) . . ?
N6 Si11 Eu2 34.27(15) . . ?
C46 Si11 Eu2 86.8(2) . . ?
C43 Si11 Eu2 135.8(2) . . ?
C45 Si11 Eu2 101.5(2) . . ?
Si12 Si11 Eu2 69.86(5) . . ?
N6 Si12 C47 113.3(3) . . ?
N6 Si12 C48 113.0(3) . . ?
C47 Si12 C48 106.4(4) . . ?
N6 Si12 C44 103.1(3) . . ?
C47 Si12 C44 110.7(4) . . ?
C48 Si12 C44 110.5(4) . . ?
N6 Si12 Si11 35.65(16) . . ?
C47 Si12 Si11 126.9(3) . . ?
C48 Si12 Si11 124.5(3) . . ?
C44 Si12 Si11 67.4(2) . . ?
N6 Si12 Eu2 28.09(15) . . ?
C47 Si12 Eu2 96.1(2) . . ?
C48 Si12 Eu2 99.3(2) . . ?
C44 Si12 Eu2 131.1(2) . . ?
Si11 Si12 Eu2 63.73(5) . . ?
N4 Eu2 N6 113.59(17) . . ?
N4 Eu2 N5 111.19(17) . . ?
N6 Eu2 N5 112.55(17) . . ?
N4 Eu2 Cl2 106.82(13) . . ?
N6 Eu2 Cl2 105.61(12) . . ?
N5 Eu2 Cl2 106.48(12) . . ?
N4 Eu2 Si10 132.27(12) . . ?
N6 Eu2 Si10 107.80(12) . . ?
N5 Eu2 Si10 26.83(12) . . ?
Cl2 Eu2 Si10 83.08(5) . . ?
N4 Eu2 Si8 26.22(12) . . ?
N6 Eu2 Si8 135.63(12) . . ?
N5 Eu2 Si8 104.78(12) . . ?
Cl2 Eu2 Si8 85.13(6) . . ?
Si10 Eu2 Si8 116.27(4) . . ?
N4 Eu2 Si11 111.57(12) . . ?
N6 Eu2 Si11 25.42(12) . . ?
N5 Eu2 Si11 131.08(12) . . ?
Cl2 Eu2 Si11 82.59(5) . . ?
Si10 Eu2 Si11 116.02(4) . . ?
Si8 Eu2 Si11 124.03(5) . . ?
N4 Eu2 Si7 20.55(12) . . ?
N6 Eu2 Si7 95.25(12) . . ?
N5 Eu2 Si7 113.25(12) . . ?
Cl2 Eu2 Si7 122.95(5) . . ?
Si10 Eu2 Si7 139.32(4) . . ?
Si8 Eu2 Si7 46.78(4) . . ?
Si11 Eu2 Si7 99.25(4) . . ?
N4 Eu2 Si12 112.62(12) . . ?
N6 Eu2 Si12 21.01(12) . . ?
N5 Eu2 Si12 95.09(12) . . ?
Cl2 Eu2 Si12 123.66(5) . . ?
Si10 Eu2 Si12 97.72(4) . . ?
Si8 Eu2 Si12 138.67(4) . . ?
Si11 Eu2 Si12 46.42(4) . . ?
Si7 Eu2 Si12 92.15(4) . . ?
N4 Eu2 Si9 94.37(13) . . ?
N6 Eu2 Si9 113.27(12) . . ?
N5 Eu2 Si9 19.64(12) . . ?
Cl2 Eu2 Si9 122.81(5) . . ?
Si10 Eu2 Si9 46.46(4) . . ?
Si8 Eu2 Si9 94.25(5) . . ?
Si11 Eu2 Si9 137.21(4) . . ?
Si7 Eu2 Si9 93.90(5) . . ?
Si12 Eu2 Si9 92.84(4) . . ?
C22 O1 C19 110.6(8) . . ?
C22 O1 Li1 122.7(7) . . ?
C19 O1 Li1 125.8(8) . . ?
C26 O2 C23 104.5(8) . . ?
C26 O2 Li1 119.8(7) . . ?
C23 O2 Li1 124.6(7) . . ?
C27 O3 C30 107.5(8) . . ?
C27 O3 Li1 125.0(8) . . ?
C30 O3 Li1 127.5(7) . . ?
C52 O4 C49 110.2(6) . . ?
C52 O4 Li2 128.9(6) . . ?
C49 O4 Li2 120.6(6) . . ?
C56 O5 C53 107.0(7) . . ?
C56 O5 Li2 119.8(6) . . ?
C53 O5 Li2 123.2(7) . . ?
C60 O6 C57 106.1(7) . . ?
C60 O6 Li2 121.5(7) . . ?
C57 O6 Li2 132.0(6) . . ?
Si2 N1 Si1 108.2(3) . . ?
Si2 N1 Eu1 117.9(3) . . ?
Si1 N1 Eu1 133.1(3) . . ?
Si4 N2 Si3 108.6(3) . . ?
Si4 N2 Eu1 132.5(3) . . ?
Si3 N2 Eu1 118.9(3) . . ?
Si5 N3 Si6 109.2(3) . . ?
Si5 N3 Eu1 120.2(3) . . ?
Si6 N3 Eu1 130.6(3) . . ?
Si7 N4 Si8 108.8(3) . . ?
Si7 N4 Eu2 132.1(3) . . ?
Si8 N4 Eu2 119.1(2) . . ?
Si9 N5 Si10 108.9(3) . . ?
Si9 N5 Eu2 134.1(3) . . ?
Si10 N5 Eu2 117.1(2) . . ?
Si12 N6 Si11 108.7(3) . . ?
Si12 N6 Eu2 130.9(2) . . ?
Si11 N6 Eu2 120.3(2) . . ?
O6 Li2 O4 105.6(6) . . ?
O6 Li2 O5 107.9(6) . . ?
O4 Li2 O5 109.7(6) . . ?
O6 Li2 Cl2 112.3(5) . . ?
O4 Li2 Cl2 111.3(5) . . ?
O5 Li2 Cl2 109.9(5) . . ?
O1 Li1 O2 104.8(6) . . ?
O1 Li1 O3 108.4(7) . . ?
O2 Li1 O3 111.5(7) . . ?
O1 Li1 Cl1 118.4(6) . . ?
O2 Li1 Cl1 108.8(6) . . ?
O3 Li1 Cl1 105.0(5) . . ?
C2 C1 Si1 107.3(6) . . ?
C1 C2 Si2 108.9(7) . . ?
C8 C7 Si3 105.0(5) . . ?
C7 C8 Si4 106.7(5) . . ?
C14 C13 Si5 106.6(7) . . ?
C13 C14 Si6 107.7(9) . . ?
O1 C19 C20 102.9(11) . . ?
C21 C20 C19 112.0(13) . . ?
C20 C21 C22 104.8(12) . . ?
O1 C22 C21 106.3(10) . . ?
O2 C23 C24 106.3(9) . . ?
C25 C24 C23 105.6(9) . . ?
C24 C25 C26 104.1(9) . . ?
O2 C26 C25 106.6(8) . . ?
O3 C27 C28 105.8(12) . . ?
C27 C28 C29 104.8(14) . . ?
C30 C29 C28 107.2(14) . . ?
O3 C30 C29 105.7(12) . . ?
C32 C31 Si7 106.5(5) . . ?
C31 C32 Si8 104.9(5) . . ?
C38 C37 Si9 105.9(5) . . ?
C37 C38 Si10 105.9(5) . . ?
C44 C43 Si11 105.0(4) . . ?
C43 C44 Si12 107.0(5) . . ?
O4 C49 C50 103.2(6) . . ?
C51 C50 C49 103.7(8) . . ?
C52 C51 C50 106.0(8) . . ?
O4 C52 C51 106.7(7) . . ?
O5 C53 C54 106.2(10) . . ?
C55 C54 C53 105.1(11) . . ?
C54 C55 C56 106.8(11) . . ?
O5 C56 C55 107.9(9) . . ?
O6 C57 C58 105.2(7) . . ?
C59 C58 C57 103.4(9) . . ?
C60 C59 C58 105.5(10) . . ?
O6 C60 C59 110.2(10) . . ?

loop_
_geom_bond_atom_site_label_1
_geom_bond_atom_site_label_2
_geom_bond_distance
_geom_bond_site_symmetry_2
_geom_bond_publ_flag
Eu1 N1 2.242(5) . ?
Eu1 N3 2.252(5) . ?
Eu1 N2 2.267(5) . ?
Eu1 Cl1 2.6580(17) . ?
Eu1 Si2 3.386(3) . ?
Eu1 Si3 3.446(2) . ?
Eu1 Si5 3.4472(18) . ?
Eu1 Si6 3.611(2) . ?
Eu1 Si1 3.628(2) . ?
Eu1 Si4 3.6492(19) . ?
Cl1 Li1 2.338(12) . ?
Cl2 Li2 2.330(11) . ?
Cl2 Eu2 2.6554(16) . ?
Si1 N1 1.706(5) . ?
Si1 C4 1.830(10) . ?
Si1 C3 1.843(11) . ?
Si1 C1 1.879(9) . ?
Si1 Si2 2.755(4) . ?
Si2 N1 1.696(6) . ?
Si2 C2 1.762(10) . ?
Si2 C6 1.770(9) . ?
Si2 C5 2.036(14) . ?
Si3 N2 1.722(5) . ?
Si3 C9 1.863(8) . ?
Si3 C7 1.864(7) . ?
Si3 C10 1.865(10) . ?
Si3 Si4 2.790(3) . ?
Si4 N2 1.713(5) . ?
Si4 C11 1.850(8) . ?
Si4 C12 1.861(9) . ?
Si4 C8 1.876(7) . ?
Si5 N3 1.713(5) . ?
Si5 C16 1.851(7) . ?
Si5 C15 1.869(7) . ?
Si5 C13 1.872(8) . ?
Si5 Si6 2.795(3) . ?
Si6 N3 1.715(5) . ?
Si6 C17 1.807(10) . ?
Si6 C18 1.831(12) . ?
Si6 C14 1.863(12) . ?
Si7 N4 1.712(5) . ?
Si7 C34 1.857(8) . ?
Si7 C33 1.859(7) . ?
Si7 C31 1.868(8) . ?
Si7 Si8 2.806(3) . ?
Si7 Eu2 3.6172(18) . ?
Si8 N4 1.739(5) . ?
Si8 C35 1.845(7) . ?
Si8 C36 1.856(8) . ?
Si8 C32 1.875(8) . ?
Si8 Eu2 3.4392(19) . ?
Si9 N5 1.715(5) . ?
Si9 C40 1.841(9) . ?
Si9 C39 1.869(8) . ?
Si9 C37 1.902(7) . ?
Si9 Si10 2.803(3) . ?
Si9 Eu2 3.6670(18) . ?
Si10 N5 1.731(5) . ?
Si10 C41 1.856(6) . ?
Si10 C38 1.880(7) . ?
Si10 C42 1.882(7) . ?
Si10 Eu2 3.4153(17) . ?
Si11 N6 1.723(5) . ?
Si11 C46 1.861(7) . ?
Si11 C43 1.863(7) . ?
Si11 C45 1.869(7) . ?
Si11 Si12 2.799(3) . ?
Si11 Eu2 3.4650(17) . ?
Si12 N6 1.721(5) . ?
Si12 C47 1.846(8) . ?
Si12 C48 1.871(8) . ?
Si12 C44 1.879(7) . ?
Si12 Eu2 3.6278(17) . ?
Eu2 N4 2.239(5) . ?
Eu2 N6 2.260(4) . ?
Eu2 N5 2.260(5) . ?
O1 C22 1.411(11) . ?
O1 C19 1.412(11) . ?
O1 Li1 1.909(14) . ?
O2 C26 1.408(10) . ?
O2 C23 1.466(11) . ?
O2 Li1 1.907(14) . ?
O3 C27 1.393(10) . ?
O3 C30 1.433(11) . ?
O3 Li1 1.912(13) . ?
O4 C52 1.415(9) . ?
O4 C49 1.457(8) . ?
O4 Li2 1.893(12) . ?
O5 C56 1.405(9) . ?
O5 C53 1.419(10) . ?
O5 Li2 1.925(13) . ?
O6 C60 1.409(9) . ?
O6 C57 1.413(9) . ?
O6 Li2 1.891(13) . ?
C1 C2 1.541(12) . ?
C7 C8 1.537(10) . ?
C13 C14 1.525(15) . ?
C19 C20 1.467(15) . ?
C20 C21 1.344(14) . ?
C21 C22 1.481(14) . ?
C23 C24 1.502(13) . ?
C24 C25 1.489(11) . ?
C25 C26 1.494(13) . ?
C27 C28 1.451(18) . ?
C28 C29 1.47(2) . ?
C29 C30 1.441(15) . ?
C31 C32 1.548(10) . ?
C37 C38 1.539(10) . ?
C43 C44 1.541(9) . ?
C49 C50 1.502(11) . ?
C50 C51 1.487(12) . ?
C51 C52 1.476(11) . ?
C53 C54 1.475(15) . ?
C54 C55 1.432(17) . ?
C55 C56 1.468(13) . ?
C57 C58 1.506(11) . ?
C58 C59 1.494(13) . ?
C59 C60 1.428(14) . ?
